data_6000595
loop_
_publ_author_name
'Nunez, P.'
'Moralesescobar, M.'
'Roisnel, T.'
'Kiat, J. M.'
'Saezpuche, R.'
'Guengard, H.'
'Grannec, J.'
'Tressaud, A.'

_publ_section_title
;
 Structural and magnetic phase transitions of the 2D ferromagnetic
 fluoride Tl2CuF4
;
_journal_name_full 'Journal of Solid State Chemistry'
_journal_page_first 87
_journal_page_last 94
_journal_paper_doi 10.1006/jssc.1996.0086
_journal_volume 122
_journal_year 1996
_chemical_formula_sum 'Cu F4 Tl2'
_space_group_name_H-M_alt 'I 4/m m m'
_cell_angle_alpha 90.000
_cell_angle_beta 90.000
_cell_angle_gamma 90.000
_cell_length_a 4.2060
_cell_length_b 4.2060
_cell_length_c 13.6730
_cell_volume 241.88
_cod_database_code 6000595

loop_
_atom_site_label
_atom_site_fract_x
_atom_site_fract_y
_atom_site_fract_z
? ? ? ?
